data_4101809
loop_
_publ_author_name
'Upadhyayula S. Raghavender'
Kantharaju
'Subrayashastry Aravinda'
'Narayanaswamy Shamala'
'Padmanabhan Balaram'

_publ_section_title
;
 Hydrophobic Peptide Channels and Encapsulated Water Wires
;
_journal_name_full 'Journal of the American Chemical Society'
_journal_page_first 1075
_journal_page_last 1086
_journal_paper_doi 10.1021/ja9083978
_journal_volume 132
_journal_year 2010
_chemical_formula_sum 'C27 H47 N5 O8'
_chemical_formula_weight 569.70
_chemical_name_common Boc-D-Pro-Aib-Ala-Aib-Val-OMe
_chemical_name_systematic
; 
 t-Butyloxycarbonyl-D-prolyl-alpha-aminoisobutyryl-alanyl
-alpha-aminoisobutyryl-valyl-methyl ester
;
_space_group_IT_number 19
_symmetry_cell_setting orthorhombic
_symmetry_space_group_name_Hall 'P 2ac 2ab'
_symmetry_space_group_name_H-M 'P 21 21 21'
_atom_sites_solution_hydrogens geom
_atom_sites_solution_primary direct
_atom_sites_solution_secondary difmap
_audit_creation_method SHELXL-97
_cell_angle_alpha 90.00
_cell_angle_beta 90.00
_cell_angle_gamma 90.00
_cell_formula_units_Z 4
_cell_length_a 12.2403(8)
_cell_length_b 15.7531(11)
_cell_length_c 16.6894(11)
_cell_measurement_temperature 293(2)
_cell_volume 3218.1(4)
_computing_data_collection SMART
_computing_data_reduction SAINT
_computing_structure_refinement 'SHELXL-97 (Sheldrick, 1997)'
_computing_structure_solution 'SHELXS-97 (Sheldrick, 1990)'
_diffrn_ambient_temperature 293(2)
_diffrn_measured_fraction_theta_full 0.949
_diffrn_measured_fraction_theta_max 0.949
_diffrn_measurement_device_type 'BRUKER AXS SMART APEX CCD with Mo source'
_diffrn_measurement_method 'omega scan'
_diffrn_radiation_monochromator graphite
_diffrn_radiation_source 'fine-focus sealed tube'
_diffrn_radiation_type MoK\a
_diffrn_radiation_wavelength 0.71073
_diffrn_reflns_av_R_equivalents 0.0175
_diffrn_reflns_av_sigmaI/netI 0.0110
_diffrn_reflns_limit_h_max 15
_diffrn_reflns_limit_h_min -15
_diffrn_reflns_limit_k_max 19
_diffrn_reflns_limit_k_min -17
_diffrn_reflns_limit_l_max 20
_diffrn_reflns_limit_l_min -20
_diffrn_reflns_number 24470
_diffrn_reflns_theta_full 26.88
_diffrn_reflns_theta_max 26.88
_diffrn_reflns_theta_min 1.78
_exptl_absorpt_coefficient_mu 0.087
_exptl_absorpt_correction_type none
_exptl_crystal_colour 'color less'
_exptl_crystal_density_diffrn 1.176
_exptl_crystal_density_method 'not measured'
_exptl_crystal_description rods
_exptl_crystal_F_000 1232
_exptl_crystal_size_max 0.45
_exptl_crystal_size_mid 0.29
_exptl_crystal_size_min 0.20
_refine_diff_density_max 0.237
_refine_diff_density_min -0.200
_refine_diff_density_rms 0.032
_refine_ls_abs_structure_details 'Flack H D (1983), Acta Cryst. A39, 876-881'
_refine_ls_abs_structure_Flack 10(10)
_refine_ls_extinction_method none
_refine_ls_goodness_of_fit_ref 1.019
_refine_ls_hydrogen_treatment 'riding over the heavy atom'
_refine_ls_matrix_type full
_refine_ls_number_parameters 361
_refine_ls_number_reflns 3676
_refine_ls_number_restraints 0
_refine_ls_restrained_S_all 1.019
_refine_ls_R_factor_all 0.0501
_refine_ls_R_factor_gt 0.0439
_refine_ls_shift/su_max 0.252
_refine_ls_shift/su_mean 0.028
_refine_ls_structure_factor_coef Fsqd
_refine_ls_weighting_details 'calc w=1/[\s^2^(Fo^2^)+(0.0874P)^2^+0.3938P] where P=(Fo^2^+2Fc^2^)/3'
_refine_ls_weighting_scheme calc
_refine_ls_wR_factor_gt 0.1249
_refine_ls_wR_factor_ref 0.1313
_reflns_number_gt 3271
_reflns_number_total 3676
_reflns_threshold_expression >2sigma(I)
_cod_data_source_file ja9083978_si_002.cif
_cod_data_source_block dpua5
_cod_database_code 4101809

loop_
_symmetry_equiv_pos_as_xyz
'x, y, z'
'-x+1/2, -y, z+1/2'
'-x, y+1/2, -z+1/2'
'x+1/2, -y+1/2, -z'

loop_
_atom_site_label
_atom_site_type_symbol
_atom_site_fract_x
_atom_site_fract_y
_atom_site_fract_z
_atom_site_U_iso_or_equiv
_atom_site_adp_type
_atom_site_occupancy
_atom_site_symmetry_multiplicity
_atom_site_calc_flag
_atom_site_refinement_flags
_atom_site_disorder_assembly
_atom_site_disorder_group
C1 C 0.4896(2) 1.25405(18) 0.93149(15) 0.0572(6) Uani 1 1 d . . .
C2 C 0.3821(3) 1.2962(3) 0.9149(3) 0.0991(12) Uani 1 1 d . . .
H2A H 0.3237 1.2587 0.9299 0.149 Uiso 1 1 calc R . .
H2B H 0.3768 1.3092 0.8589 0.149 Uiso 1 1 calc R . .
H2C H 0.3770 1.3477 0.9455 0.149 Uiso 1 1 calc R . .
C3 C 0.5840(3) 1.3109(3) 0.9092(2) 0.0922(12) Uani 1 1 d . . .
H3A H 0.5766 1.3644 0.9363 0.138 Uiso 1 1 calc R . .
H3B H 0.5841 1.3201 0.8524 0.138 Uiso 1 1 calc R . .
H3C H 0.6514 1.2845 0.9249 0.138 Uiso 1 1 calc R . .
C4 C 0.5000(3) 1.1703(2) 0.88938(18) 0.0785(9) Uani 1 1 d . . .
H4A H 0.4399 1.1344 0.9042 0.118 Uiso 1 1 calc R . .
H4B H 0.5674 1.1437 0.9046 0.118 Uiso 1 1 calc R . .
H4C H 0.4992 1.1793 0.8325 0.118 Uiso 1 1 calc R . .
O O 0.50591(17) 1.23947(14) 1.01799(10) 0.0680(5) Uani 1 1 d . . .
C0' C 0.4418(2) 1.18580(18) 1.05872(14) 0.0531(6) Uani 1 1 d . . .
O0 O 0.35291(14) 1.15959(14) 1.03735(11) 0.0658(5) Uani 1 1 d . . .
N1 N 0.48782(18) 1.16546(16) 1.12930(12) 0.0575(5) Uani 1 1 d . . .
C1A C 0.4317(2) 1.10714(19) 1.18275(14) 0.0579(6) Uani 1 1 d . . .
H1A H 0.3640 1.1332 1.2021 0.070 Uiso 1 1 calc R . .
C1' C 0.4054(2) 1.02322(17) 1.14001(13) 0.0513(5) Uani 1 1 d . . .
O1 O 0.46385(16) 0.99275(14) 1.08827(11) 0.0662(5) Uani 1 1 d . . .
C1B C 0.5119(3) 1.0981(3) 1.2515(2) 0.0908(11) Uani 1 1 d . . .
H1B1 H 0.4887 1.1322 1.2968 0.109 Uiso 1 1 calc R . .
H1B2 H 0.5165 1.0393 1.2685 0.109 Uiso 1 1 calc R . .
C1G C 0.6151(3) 1.1266(3) 1.2227(3) 0.1119(15) Uani 1 1 d . . .
H1G1 H 0.6597 1.0782 1.2079 0.134 Uiso 1 1 calc R . .
H1G2 H 0.6528 1.1576 1.2646 0.134 Uiso 1 1 calc R . .
C1D C 0.5999(3) 1.1819(2) 1.15280(18) 0.0757(9) Uani 1 1 d . . .
H1D1 H 0.6102 1.2411 1.1670 0.091 Uiso 1 1 calc R . .
H1D2 H 0.6503 1.1671 1.1102 0.091 Uiso 1 1 calc R . .
N2 N 0.31192(18) 0.98792(14) 1.16517(11) 0.0537(5) Uani 1 1 d . . .
H2 H 0.2729 1.0157 1.1991 0.064 Uiso 1 1 calc R . .
C2A C 0.2723(3) 0.90519(17) 1.13857(14) 0.0626(7) Uani 1 1 d . . .
C2' C 0.2510(2) 0.90366(16) 1.04792(14) 0.0524(6) Uani 1 1 d . . .
O2 O 0.24350(19) 0.83573(11) 1.01293(11) 0.0676(5) Uani 1 1 d . . .
C2B C 0.1610(4) 0.8910(3) 1.1790(2) 0.1049(15) Uani 1 1 d . . .
H2B1 H 0.1700 0.8915 1.2361 0.157 Uiso 1 1 calc R . .
H2B2 H 0.1318 0.8373 1.1625 0.157 Uiso 1 1 calc R . .
H2B3 H 0.1118 0.9356 1.1635 0.157 Uiso 1 1 calc R . .
C2G C 0.3530(5) 0.8347(2) 1.1598(2) 0.1070(16) Uani 1 1 d . . .
H2G1 H 0.3668 0.8354 1.2164 0.160 Uiso 1 1 calc R . .
H2G2 H 0.4202 0.8436 1.1314 0.160 Uiso 1 1 calc R . .
H2G3 H 0.3227 0.7808 1.1448 0.160 Uiso 1 1 calc R . .
N3 N 0.23614(17) 0.97837(13) 1.01051(11) 0.0494(5) Uani 1 1 d . . .
H3 H 0.2401 1.0251 1.0371 0.059 Uiso 1 1 calc R . .
C3A C 0.2133(2) 0.98000(17) 0.92480(13) 0.0502(5) Uani 1 1 d . . .
H3A1 H 0.1549 0.9387 0.9153 0.060 Uiso 1 1 calc R . .
C3' C 0.31045(19) 0.95256(14) 0.87321(13) 0.0446(5) Uani 1 1 d . . .
O3 O 0.29579(16) 0.93833(13) 0.80211(9) 0.0594(5) Uani 1 1 d . . .
C3B C 0.1691(3) 1.0657(2) 0.89973(17) 0.0706(8) Uani 1 1 d . . .
H3B1 H 0.1084 1.0806 0.9333 0.106 Uiso 1 1 calc R . .
H3B2 H 0.1455 1.0632 0.8449 0.106 Uiso 1 1 calc R . .
H3B3 H 0.2254 1.1078 0.9051 0.106 Uiso 1 1 calc R . .
N4 N 0.40685(16) 0.94164(12) 0.90922(10) 0.0456(4) Uani 1 1 d . . .
H4 H 0.4151 0.9601 0.9573 0.055 Uiso 1 1 calc R . .
C4A C 0.4992(2) 0.89928(18) 0.86991(14) 0.0532(6) Uani 1 1 d . . .
C4' C 0.4651(2) 0.81089(15) 0.83942(13) 0.0489(5) Uani 1 1 d . . .
O4 O 0.51352(19) 0.77886(12) 0.78339(11) 0.0690(6) Uani 1 1 d . . .
C4B C 0.5868(2) 0.8848(3) 0.9340(2) 0.0841(10) Uani 1 1 d . . .
H4B1 H 0.6102 0.9385 0.9551 0.126 Uiso 1 1 calc R . .
H4B2 H 0.6481 0.8559 0.9106 0.126 Uiso 1 1 calc R . .
H4B3 H 0.5570 0.8508 0.9765 0.126 Uiso 1 1 calc R . .
C4G C 0.5449(3) 0.9516(2) 0.80077(19) 0.0734(8) Uani 1 1 d . . .
H4G1 H 0.4890 0.9600 0.7612 0.110 Uiso 1 1 calc R . .
H4G2 H 0.6055 0.9221 0.7771 0.110 Uiso 1 1 calc R . .
H4G3 H 0.5691 1.0057 0.8205 0.110 Uiso 1 1 calc R . .
N5 N 0.3880(2) 0.76948(13) 0.88101(13) 0.0573(5) Uani 1 1 d . . .
H5 H 0.3584 0.7941 0.9216 0.069 Uiso 1 1 calc R . .
C5A C 0.3529(2) 0.68482(17) 0.85973(16) 0.0586(6) Uani 1 1 d . . .
H5A H 0.4125 0.6567 0.8309 0.070 Uiso 1 1 calc R . .
C5' C 0.2545(3) 0.68994(19) 0.8047(2) 0.0726(8) Uani 1 1 d . . .
O5 O 0.1780(3) 0.7350(2) 0.8154(2) 0.1196(11) Uani 1 1 d . . .
C5B C 0.3265(3) 0.6326(2) 0.9354(2) 0.0756(9) Uani 1 1 d . . .
H5B H 0.2685 0.6626 0.9643 0.091 Uiso 1 1 calc R . .
C5G C 0.2827(5) 0.5449(2) 0.9135(3) 0.1090(15) Uani 1 1 d . . .
H5G1 H 0.2198 0.5509 0.8796 0.164 Uiso 1 1 calc R . .
H5G2 H 0.2626 0.5151 0.9614 0.164 Uiso 1 1 calc R . .
H5G3 H 0.3382 0.5135 0.8857 0.164 Uiso 1 1 calc R . .
C5D C 0.4245(4) 0.6284(4) 0.9901(3) 0.1222(17) Uani 1 1 d . . .
H5D1 H 0.4491 0.6848 1.0020 0.183 Uiso 1 1 calc R . .
H5D2 H 0.4820 0.5974 0.9642 0.183 Uiso 1 1 calc R . .
H5D3 H 0.4046 0.6001 1.0389 0.183 Uiso 1 1 calc R . .
O1M O 0.2632(2) 0.63763(16) 0.74322(15) 0.0897(7) Uani 1 1 d . . .
C1M C 0.1712(5) 0.6374(4) 0.6881(3) 0.139(2) Uani 1 1 d . . .
H1M1 H 0.1848 0.5976 0.6457 0.209 Uiso 1 1 calc R . .
H1M2 H 0.1619 0.6932 0.6659 0.209 Uiso 1 1 calc R . .
H1M3 H 0.1061 0.6213 0.7163 0.209 Uiso 1 1 calc R . .

loop_
_atom_site_aniso_label
_atom_site_aniso_U_11
_atom_site_aniso_U_22
_atom_site_aniso_U_33
_atom_site_aniso_U_23
_atom_site_aniso_U_13
_atom_site_aniso_U_12
C1 0.0656(15) 0.0604(14) 0.0455(12) 0.0047(11) -0.0032(11) -0.0116(13)
C2 0.097(3) 0.094(3) 0.106(3) 0.036(2) 0.006(2) 0.021(2)
C3 0.107(3) 0.110(3) 0.0597(16) 0.0130(18) -0.0033(18) -0.055(2)
C4 0.109(3) 0.0686(17) 0.0580(15) -0.0015(13) 0.0129(17) -0.0122(18)
O 0.0757(12) 0.0818(13) 0.0464(9) 0.0026(9) -0.0030(9) -0.0306(11)
C0' 0.0512(13) 0.0641(14) 0.0440(11) -0.0043(11) 0.0054(10) -0.0103(11)
O0 0.0488(9) 0.0924(14) 0.0560(10) 0.0093(10) -0.0020(8) -0.0107(10)
N1 0.0530(11) 0.0753(14) 0.0441(10) -0.0032(10) 0.0009(9) -0.0164(10)
C1A 0.0579(14) 0.0771(17) 0.0389(11) -0.0034(11) 0.0042(10) -0.0145(13)
C1' 0.0549(13) 0.0662(14) 0.0329(10) 0.0008(10) 0.0031(10) 0.0042(11)
O1 0.0619(11) 0.0831(12) 0.0536(10) -0.0104(9) 0.0132(9) 0.0070(10)
C1B 0.092(2) 0.130(3) 0.0505(14) 0.0158(19) -0.0176(15) -0.032(2)
C1G 0.087(3) 0.131(3) 0.118(3) 0.039(3) -0.043(2) -0.033(3)
C1D 0.0696(17) 0.097(2) 0.0609(15) 0.0003(15) -0.0139(14) -0.0320(17)
N2 0.0647(12) 0.0612(12) 0.0353(9) -0.0040(9) 0.0092(9) -0.0084(10)
C2A 0.094(2) 0.0562(13) 0.0380(11) -0.0007(10) 0.0112(13) -0.0168(14)
C2' 0.0604(13) 0.0562(13) 0.0405(11) -0.0074(10) 0.0083(11) -0.0082(12)
O2 0.0957(15) 0.0566(10) 0.0503(9) -0.0114(8) 0.0107(10) -0.0117(10)
C2B 0.136(3) 0.120(3) 0.0586(16) -0.0223(18) 0.038(2) -0.076(3)
C2G 0.191(5) 0.0624(18) 0.0675(19) 0.0093(16) -0.031(3) 0.003(2)
N3 0.0574(11) 0.0544(11) 0.0365(9) -0.0069(8) 0.0039(8) -0.0010(9)
C3A 0.0498(12) 0.0605(13) 0.0402(11) -0.0087(10) -0.0028(9) 0.0005(11)
C3' 0.0519(12) 0.0453(11) 0.0366(10) -0.0017(9) -0.0012(9) 0.0040(10)
O3 0.0724(11) 0.0734(11) 0.0325(8) -0.0049(8) -0.0069(7) 0.0125(9)
C3B 0.0715(17) 0.085(2) 0.0552(14) -0.0074(13) -0.0100(14) 0.0292(16)
N4 0.0509(10) 0.0515(10) 0.0343(8) -0.0081(8) 0.0020(8) 0.0012(9)
C4A 0.0463(12) 0.0646(14) 0.0487(12) -0.0099(11) 0.0022(10) 0.0039(11)
C4' 0.0554(13) 0.0509(12) 0.0404(10) -0.0007(10) 0.0014(10) 0.0137(11)
O4 0.0877(14) 0.0621(11) 0.0574(10) -0.0072(9) 0.0212(10) 0.0132(10)
C4B 0.0541(16) 0.122(3) 0.0764(19) -0.0291(19) -0.0148(15) 0.0171(18)
C4G 0.0788(19) 0.0649(16) 0.0765(18) -0.0111(15) 0.0296(16) -0.0066(15)
N5 0.0679(13) 0.0544(11) 0.0497(11) -0.0108(9) 0.0097(10) 0.0068(10)
C5A 0.0672(15) 0.0491(13) 0.0594(14) -0.0051(11) 0.0122(13) 0.0088(12)
C5' 0.0712(18) 0.0563(14) 0.090(2) -0.0094(15) -0.0034(16) 0.0045(15)
O5 0.0909(18) 0.115(2) 0.153(3) -0.040(2) -0.029(2) 0.0337(17)
C5B 0.094(2) 0.0563(15) 0.0759(19) 0.0021(14) 0.0253(18) 0.0090(16)
C5G 0.158(4) 0.0591(18) 0.110(3) 0.0012(19) 0.044(3) -0.005(2)
C5D 0.152(4) 0.131(4) 0.084(2) 0.037(3) 0.002(3) 0.016(4)
O1M 0.1033(18) 0.0837(14) 0.0822(14) -0.0219(13) -0.0146(14) -0.0013(14)
C1M 0.153(5) 0.130(4) 0.134(4) -0.020(3) -0.071(4) -0.019(4)

loop_
_atom_type_symbol
_atom_type_description
_atom_type_scat_dispersion_real
_atom_type_scat_dispersion_imag
_atom_type_scat_source
C C 0.0033 0.0000 'International Tables Vol C Tables 4.2.6.8 and 6.1.1.4'
H H 0.0000 0.0000 'International Tables Vol C Tables 4.2.6.8 and 6.1.1.4'
N N 0.0061 0.0000 'International Tables Vol C Tables 4.2.6.8 and 6.1.1.4'
O O 0.0106 0.0000 'International Tables Vol C Tables 4.2.6.8 and 6.1.1.4'

loop_
_geom_angle_atom_site_label_1
_geom_angle_atom_site_label_2
_geom_angle_atom_site_label_3
_geom_angle
_geom_angle_site_symmetry_1
_geom_angle_site_symmetry_3
_geom_angle_publ_flag
O C1 C3 103.3(2) . . ?
O C1 C4 108.1(2) . . ?
C3 C1 C4 110.0(3) . . ?
O C1 C2 111.6(3) . . ?
C3 C1 C2 111.3(3) . . ?
C4 C1 C2 112.1(3) . . ?
C0' O C1 121.1(2) . . ?
O0 C0' N1 123.4(2) . . ?
O0 C0' O 126.1(2) . . ?
N1 C0' O 110.5(2) . . ?
C0' N1 C1D 126.2(2) . . ?
C0' N1 C1A 119.4(2) . . ?
C1D N1 C1A 113.2(2) . . ?
N1 C1A C1B 102.6(2) . . ?
N1 C1A C1' 110.97(19) . . ?
C1B C1A C1' 113.9(3) . . ?
O1 C1' N2 124.0(3) . . ?
O1 C1' C1A 123.0(2) . . ?
N2 C1' C1A 113.0(2) . . ?
C1G C1B C1A 106.8(3) . . ?
C1B C1G C1D 110.1(3) . . ?
N1 C1D C1G 103.3(3) . . ?
C1' N2 C2A 124.0(2) . . ?
N2 C2A C2' 111.7(2) . . ?
N2 C2A C2B 106.9(2) . . ?
C2' C2A C2B 106.3(3) . . ?
N2 C2A C2G 111.3(3) . . ?
C2' C2A C2G 109.0(2) . . ?
C2B C2A C2G 111.5(3) . . ?
O2 C2' N3 122.3(2) . . ?
O2 C2' C2A 119.8(2) . . ?
N3 C2' C2A 117.8(2) . . ?
C2' N3 C3A 119.8(2) . . ?
N3 C3A C3' 113.4(2) . . ?
N3 C3A C3B 110.8(2) . . ?
C3' C3A C3B 112.0(2) . . ?
O3 C3' N4 122.9(2) . . ?
O3 C3' C3A 119.0(2) . . ?
N4 C3' C3A 118.02(18) . . ?
C3' N4 C4A 122.56(18) . . ?
N4 C4A C4B 107.1(2) . . ?
N4 C4A C4' 110.49(19) . . ?
C4B C4A C4' 106.6(2) . . ?
N4 C4A C4G 112.0(2) . . ?
C4B C4A C4G 110.6(3) . . ?
C4' C4A C4G 109.8(2) . . ?
O4 C4' N5 122.6(2) . . ?
O4 C4' C4A 119.8(2) . . ?
N5 C4' C4A 117.34(19) . . ?
C4' N5 C5A 122.0(2) . . ?
N5 C5A C5' 109.6(2) . . ?
N5 C5A C5B 110.7(2) . . ?
C5' C5A C5B 111.0(3) . . ?
O5 C5' O1M 123.6(3) . . ?
O5 C5' C5A 124.5(3) . . ?
O1M C5' C5A 111.9(3) . . ?
C5D C5B C5G 112.6(4) . . ?
C5D C5B C5A 110.7(3) . . ?
C5G C5B C5A 111.1(3) . . ?
C5' O1M C1M 115.5(3) . . ?

loop_
_geom_bond_atom_site_label_1
_geom_bond_atom_site_label_2
_geom_bond_distance
_geom_bond_site_symmetry_2
_geom_bond_publ_flag
C1 O 1.475(3) . ?
C1 C3 1.508(4) . ?
C1 C4 1.500(4) . ?
C1 C2 1.500(5) . ?
O C0' 1.339(3) . ?
C0' O0 1.218(3) . ?
C0' N1 1.344(3) . ?
N1 C1D 1.450(4) . ?
N1 C1A 1.453(3) . ?
C1A C1B 1.517(4) . ?
C1A C1' 1.536(4) . ?
C1' O1 1.220(3) . ?
C1' N2 1.340(3) . ?
C1B C1G 1.425(6) . ?
C1G C1D 1.467(5) . ?
N2 C2A 1.460(3) . ?
C2A C2' 1.535(3) . ?
C2A C2B 1.535(4) . ?
C2A C2G 1.528(5) . ?
C2' O2 1.223(3) . ?
C2' N3 1.345(3) . ?
N3 C3A 1.458(3) . ?
C3A C3' 1.531(3) . ?
C3A C3B 1.514(4) . ?
C3' O3 1.221(3) . ?
C3' N4 1.335(3) . ?
N4 C4A 1.468(3) . ?
C4A C4B 1.532(4) . ?
C4A C4' 1.540(4) . ?
C4A C4G 1.524(4) . ?
C4' O4 1.216(3) . ?
C4' N5 1.342(3) . ?
N5 C5A 1.445(4) . ?
C5A C5' 1.517(4) . ?
C5A C5B 1.541(4) . ?
C5' O5 1.188(4) . ?
C5' O1M 1.321(4) . ?
C5B C5D 1.508(6) . ?
C5B C5G 1.527(5) . ?
O1M C1M 1.454(5) . ?

loop_
_geom_torsion_atom_site_label_1
_geom_torsion_atom_site_label_2
_geom_torsion_atom_site_label_3
_geom_torsion_atom_site_label_4
_geom_torsion
_geom_torsion_site_symmetry_1
_geom_torsion_site_symmetry_2
_geom_torsion_site_symmetry_3
_geom_torsion_site_symmetry_4
_geom_torsion_publ_flag
C3 C1 O C0' -174.9(3) . . . . ?
C4 C1 O C0' -58.3(4) . . . . ?
C2 C1 O C0' 65.5(4) . . . . ?
C1 O C0' O0 -17.9(4) . . . . ?
C1 O C0' N1 163.8(2) . . . . ?
O0 C0' N1 C1D 168.6(3) . . . . ?
O C0' N1 C1D -13.0(4) . . . . ?
O0 C0' N1 C1A 2.1(4) . . . . ?
O C0' N1 C1A -179.5(2) . . . . ?
C0' N1 C1A C1B 177.2(3) . . . . ?
C1D N1 C1A C1B 9.0(4) . . . . ?
C0' N1 C1A C1' 55.1(3) . . . . ?
C1D N1 C1A C1' -113.1(3) . . . . ?
N1 C1A C1' O1 32.8(3) . . . . ?
C1B C1A C1' O1 -82.4(3) . . . . ?
N1 C1A C1' N2 -146.7(2) . . . . ?
C1B C1A C1' N2 98.1(3) . . . . ?
N1 C1A C1B C1G -17.9(4) . . . . ?
C1' C1A C1B C1G 102.1(4) . . . . ?
C1A C1B C1G C1D 21.2(5) . . . . ?
C0' N1 C1D C1G -164.2(3) . . . . ?
C1A N1 C1D C1G 3.1(4) . . . . ?
C1B C1G C1D N1 -15.1(5) . . . . ?
O1 C1' N2 C2A 5.1(4) . . . . ?
C1A C1' N2 C2A -175.4(2) . . . . ?
C1' N2 C2A C2' -61.8(3) . . . . ?
C1' N2 C2A C2B -177.6(3) . . . . ?
C1' N2 C2A C2G 60.4(3) . . . . ?
N2 C2A C2' O2 162.3(3) . . . . ?
C2B C2A C2' O2 -81.5(4) . . . . ?
C2G C2A C2' O2 38.8(4) . . . . ?
N2 C2A C2' N3 -20.8(4) . . . . ?
C2B C2A C2' N3 95.4(3) . . . . ?
C2G C2A C2' N3 -144.3(3) . . . . ?
O2 C2' N3 C3A -1.8(4) . . . . ?
C2A C2' N3 C3A -178.6(2) . . . . ?
C2' N3 C3A C3' -68.7(3) . . . . ?
C2' N3 C3A C3B 164.3(2) . . . . ?
N3 C3A C3' O3 168.3(2) . . . . ?
C3B C3A C3' O3 -65.3(3) . . . . ?
N3 C3A C3' N4 -8.8(3) . . . . ?
C3B C3A C3' N4 117.6(2) . . . . ?
O3 C3' N4 C4A -9.7(4) . . . . ?
C3A C3' N4 C4A 167.2(2) . . . . ?
C3' N4 C4A C4B -170.1(2) . . . . ?
C3' N4 C4A C4' -54.4(3) . . . . ?
C3' N4 C4A C4G 68.4(3) . . . . ?
N4 C4A C4' O4 154.4(2) . . . . ?
C4B C4A C4' O4 -89.5(3) . . . . ?
C4G C4A C4' O4 30.4(3) . . . . ?
N4 C4A C4' N5 -31.0(3) . . . . ?
C4B C4A C4' N5 85.1(3) . . . . ?
C4G C4A C4' N5 -155.0(2) . . . . ?
O4 C4' N5 C5A -3.0(4) . . . . ?
C4A C4' N5 C5A -177.5(2) . . . . ?
C4' N5 C5A C5' -93.0(3) . . . . ?
C4' N5 C5A C5B 144.2(3) . . . . ?
N5 C5A C5' O5 -45.5(5) . . . . ?
C5B C5A C5' O5 77.1(4) . . . . ?
N5 C5A C5' O1M 135.0(3) . . . . ?
C5B C5A C5' O1M -102.5(3) . . . . ?
N5 C5A C5B C5D -57.7(4) . . . . ?
C5' C5A C5B C5D -179.6(3) . . . . ?
N5 C5A C5B C5G 176.5(3) . . . . ?
C5' C5A C5B C5G 54.6(4) . . . . ?
O5 C5' O1M C1M -0.6(6) . . . . ?
C5A C5' O1M C1M 178.9(3) . . . . ?

loop_
_cod_related_entry_id
_cod_related_entry_database
_cod_related_entry_code
1 ChemSpider 30660069
